data_7010802
loop_
_publ_author_name
'Yong-Joo Kim'
'Yong-Su Kwak'
'Young-Seon Joo'
'Soon-W. Lee'

_publ_section_title
;
 Reactions of palladium(II) and platinum(II) bis(azido) complexes with
 isocyanides: synthesis and structural characterization of
 palladium(II) and platinum(II) complexes containing carbodiimido (or
 bis(carbodiimido)) and bis(tetrazolato) ligands
;
_journal_issue 2
_journal_name_full 'J. Chem. Soc., Dalton Trans.'
_journal_page_first 144
_journal_page_last 151
_journal_paper_doi 10.1039/b103916b
_journal_year 2002
_chemical_formula_sum 'C22 H48 N8 P2 Pt'
_chemical_formula_weight 681.71
_chemical_name_systematic
; 
? 
;
_space_group_IT_number 2
_symmetry_space_group_name_Hall '-P 1'
_symmetry_space_group_name_H-M 'P -1'
_atom_sites_solution_hydrogens geom
_atom_sites_solution_primary direct
_atom_sites_solution_secondary difmap
_audit_creation_method SHELXL-97
_cell_angle_alpha 94.864(9)
_cell_angle_beta 102.154(8)
_cell_angle_gamma 93.323(9)
_cell_formula_units_Z 2
_cell_length_a 10.1528(15)
_cell_length_b 11.8719(16)
_cell_length_c 12.910(2)
_cell_measurement_temperature 294(2)
_cell_volume 1511.1(4)
_computing_structure_refinement 'SHELXL-97 (Sheldrick, 1997)'
_computing_structure_solution 'SHELXS-97 (Sheldrick, 1990)'
_diffrn_ambient_temperature 294(2)
_diffrn_measured_fraction_theta_full 0.991
_diffrn_measured_fraction_theta_max 0.991
_diffrn_radiation_monochromator graphite
_diffrn_radiation_source 'fine-focus sealed tube'
_diffrn_radiation_type MoK\a
_diffrn_radiation_wavelength 0.71073
_diffrn_reflns_av_R_equivalents 0.0190
_diffrn_reflns_av_sigmaI/netI 0.0388
_diffrn_reflns_limit_h_max 0
_diffrn_reflns_limit_h_min -12
_diffrn_reflns_limit_k_max 14
_diffrn_reflns_limit_k_min -14
_diffrn_reflns_limit_l_max 15
_diffrn_reflns_limit_l_min -15
_diffrn_reflns_number 5584
_diffrn_reflns_theta_full 25.00
_diffrn_reflns_theta_max 25.00
_diffrn_reflns_theta_min 2.06
_exptl_absorpt_coefficient_mu 4.773
_exptl_crystal_density_diffrn 1.498
_exptl_crystal_density_method 'not measured'
_exptl_crystal_F_000 688
_refine_diff_density_max 1.178
_refine_diff_density_min -1.078
_refine_diff_density_rms 0.094
_refine_ls_extinction_coef 0.0000(2)
_refine_ls_extinction_expression Fc^*^=kFc[1+0.001xFc^2^\l^3^/sin(2\q)]^-1/4^
_refine_ls_extinction_method SHELXL
_refine_ls_goodness_of_fit_ref 1.036
_refine_ls_hydrogen_treatment mixed
_refine_ls_matrix_type full
_refine_ls_number_parameters 307
_refine_ls_number_reflns 5261
_refine_ls_number_restraints 0
_refine_ls_restrained_S_all 1.036
_refine_ls_R_factor_all 0.0349
_refine_ls_R_factor_gt 0.0295
_refine_ls_shift/su_max 1.797
_refine_ls_shift/su_mean 0.006
_refine_ls_structure_factor_coef Fsqd
_refine_ls_weighting_details 'w=1/[\s^2^(Fo^2^)+(0.0431P)^2^+0.4293P] where P=(Fo^2^+2Fc^2^)/3'
_refine_ls_weighting_scheme calc
_refine_ls_wR_factor_gt 0.0719
_refine_ls_wR_factor_ref 0.0745
_reflns_number_gt 4784
_reflns_number_total 5261
_reflns_threshold_expression >2sigma(I)
_cod_data_source_file b103916b.txt
_cod_data_source_block ptcnr3
_cod_depositor_comments
;
The following automatic conversions were performed:

'_refine_ls_weighting_scheme' value 'calc
w=1/[\s^2^(Fo^2^)+(0.0431P)^2^+0.4293P] where P=(Fo^2^+2Fc^2^)/3' was
changed to 'calc'. New tag '_refine_ls_weighting_details' was
created. The value of the new tag was set to
'w=1/[\s^2^(Fo^2^)+(0.0431P)^2^+0.4293P] where P=(Fo^2^+2Fc^2^)/3'.

Automatic conversion script
Id: cif_fix_values 3143 2015-03-26 13:38:13Z robertas 
;
_cod_database_code 7010802

loop_
_symmetry_equiv_pos_as_xyz
'x, y, z'
'-x, -y, -z'

loop_
_atom_site_label
_atom_site_type_symbol
_atom_site_fract_x
_atom_site_fract_y
_atom_site_fract_z
_atom_site_U_iso_or_equiv
_atom_site_adp_type
_atom_site_occupancy
_atom_site_calc_flag
_atom_site_refinement_flags
_atom_site_disorder_assembly
_atom_site_disorder_group
Pt Pt 0.213496(16) 0.688252(14) 0.807257(12) 0.04045(8) Uani 1 d . . .
P1 P 0.19973(13) 0.68709(11) 0.98324(9) 0.0479(3) Uani 1 d . . .
P2 P 0.23925(14) 0.65065(12) 0.63503(10) 0.0535(3) Uani 1 d . . .
N1 N -0.0935(5) 0.6374(5) 0.7419(4) 0.0673(13) Uani 1 d . . .
N2 N -0.1901(6) 0.5514(7) 0.7124(4) 0.0868(18) Uani 1 d . . .
N3 N -0.1296(7) 0.4603(6) 0.7155(4) 0.0834(18) Uani 1 d . . .
N4 N 0.0085(5) 0.4835(4) 0.7468(4) 0.0667(12) Uani 1 d . . .
N5 N 0.5187(4) 0.7392(4) 0.8696(4) 0.0629(11) Uani 1 d . . .
N6 N 0.6114(5) 0.8304(6) 0.8910(4) 0.0763(15) Uani 1 d . . .
N7 N 0.5528(5) 0.9229(5) 0.8840(5) 0.0782(15) Uani 1 d . . .
N8 N 0.4181(5) 0.8914(4) 0.8573(4) 0.0595(11) Uani 1 d . . .
C1 C 0.1931(6) 0.5413(4) 1.0158(4) 0.0584(12) Uani 1 d . . .
H1A H 0.1829 0.5404 1.0888 0.070 Uiso 1 calc R . .
H1B H 0.1142 0.4997 0.9700 0.070 Uiso 1 calc R . .
C2 C 0.3187(9) 0.4812(8) 1.0033(8) 0.119(3) Uani 1 d . . .
H2A H 0.3190 0.4670 0.9290 0.178 Uiso 1 calc R . .
H2B H 0.3179 0.4106 1.0343 0.178 Uiso 1 calc R . .
H2C H 0.3982 0.5283 1.0386 0.178 Uiso 1 calc R . .
C3 C 0.0498(7) 0.7382(5) 1.0212(5) 0.0674(15) Uani 1 d . . .
H3A H -0.0294 0.6984 0.9741 0.081 Uiso 1 calc R . .
H3B H 0.0495 0.7198 1.0929 0.081 Uiso 1 calc R . .
C4 C 0.0390(10) 0.8643(6) 1.0175(7) 0.109(3) Uani 1 d . . .
H4A H 0.1038 0.9045 1.0758 0.163 Uiso 1 calc R . .
H4B H -0.0504 0.8824 1.0230 0.163 Uiso 1 calc R . .
H4C H 0.0566 0.8860 0.9515 0.163 Uiso 1 calc R . .
C5 C 0.3394(7) 0.7638(6) 1.0796(4) 0.081(2) Uani 1 d . . .
H5A H 0.4231 0.7349 1.0679 0.097 Uiso 1 calc R . .
H5B H 0.3419 0.8430 1.0662 0.097 Uiso 1 calc R . .
C6 C 0.3340(8) 0.7566(8) 1.1976(5) 0.104(3) Uani 1 d . . .
H6A H 0.4040 0.8076 1.2422 0.155 Uiso 1 calc R . .
H6B H 0.3469 0.6806 1.2153 0.155 Uiso 1 calc R . .
H6C H 0.2476 0.7773 1.2087 0.155 Uiso 1 calc R . .
C7 C 0.3813(6) 0.7262(5) 0.5986(4) 0.0649(14) Uani 1 d . . .
H7A H 0.3679 0.8066 0.6033 0.078 Uiso 1 calc R . .
H7B H 0.4629 0.7157 0.6502 0.078 Uiso 1 calc R . .
C8 C 0.4030(7) 0.6897(7) 0.4867(5) 0.096(2) Uani 1 d . . .
H8A H 0.4796 0.7335 0.4742 0.144 Uiso 1 calc R . .
H8B H 0.3240 0.7019 0.4344 0.144 Uiso 1 calc R . .
H8C H 0.4190 0.6107 0.4814 0.144 Uiso 1 calc R . .
C9 C 0.0947(7) 0.6713(8) 0.5311(5) 0.095(3) Uani 1 d . . .
H9A H 0.1081 0.6366 0.4637 0.114 Uiso 1 calc R . .
H9B H 0.0147 0.6330 0.5459 0.114 Uiso 1 calc R . .
C10 C 0.0712(9) 0.7946(11) 0.5210(8) 0.148(5) Uani 1 d . . .
H10A H -0.0109 0.8002 0.4696 0.222 Uiso 1 calc R . .
H10B H 0.1456 0.8311 0.4982 0.222 Uiso 1 calc R . .
H10C H 0.0641 0.8308 0.5887 0.222 Uiso 1 calc R . .
C11 C 0.2653(9) 0.5002(6) 0.6136(6) 0.094(2) Uani 1 d . . .
H11A H 0.1891 0.4555 0.6277 0.113 Uiso 1 calc R . .
H11B H 0.2688 0.4815 0.5397 0.113 Uiso 1 calc R . .
C12 C 0.3970(12) 0.4687(9) 0.6859(9) 0.134(4) Uani 1 d . . .
H12A H 0.4732 0.5085 0.6684 0.202 Uiso 1 calc R . .
H12B H 0.4043 0.3885 0.6751 0.202 Uiso 1 calc R . .
H12C H 0.3954 0.4897 0.7591 0.202 Uiso 1 calc R . .
C13 C 0.0297(5) 0.5956(4) 0.7633(3) 0.0509(11) Uani 1 d . . .
C14 C -0.1289(7) 0.7550(7) 0.7508(6) 0.088(2) Uani 1 d . . .
H14A H -0.0462 0.8045 0.7665 0.105 Uiso 1 calc R . .
H14B H -0.1725 0.7665 0.8104 0.105 Uiso 1 calc R . .
C15 C -0.2198(7) 0.7893(7) 0.6537(7) 0.095(2) Uani 1 d . . .
H15A H -0.3074 0.7476 0.6427 0.114 Uiso 1 calc R . .
H15B H -0.1820 0.7703 0.5920 0.114 Uiso 1 calc R . .
C16 C -0.2374(10) 0.9179(10) 0.6647(8) 0.129(4) Uani 1 d . . .
H16A H -0.2736 0.9356 0.7274 0.155 Uiso 1 calc R . .
H16B H -0.1488 0.9582 0.6768 0.155 Uiso 1 calc R . .
C17 C -0.3249(11) 0.9613(10) 0.5741(10) 0.164(5) Uani 1 d . . .
H17A H -0.3158 1.0427 0.5826 0.246 Uiso 1 calc R . .
H17B H -0.4171 0.9352 0.5706 0.246 Uiso 1 calc R . .
H17C H -0.2991 0.9345 0.5095 0.246 Uiso 1 calc R . .
C18 C 0.3962(5) 0.7787(4) 0.8479(3) 0.0469(10) Uani 1 d . . .
C19 C 0.3193(7) 0.9797(5) 0.8480(6) 0.0781(17) Uani 1 d . . .
H19A H 0.2301 0.9446 0.8463 0.094 Uiso 1 calc R . .
H19B H 0.3437 1.0348 0.9101 0.094 Uiso 1 calc R . .
C20 C 0.3153(11) 1.0366(10) 0.7544(9) 0.146(4) Uani 1 d . . .
H20A H 0.3015 0.9812 0.6926 0.175 Uiso 1 calc R . .
H20B H 0.4009 1.0800 0.7599 0.175 Uiso 1 calc R . .
C21 C 0.196(2) 1.1194(14) 0.7401(15) 0.255(12) Uani 1 d . . .
H21A H 0.1743 1.1353 0.6662 0.306 Uiso 1 calc R . .
H21B H 0.1164 1.0793 0.7542 0.306 Uiso 1 calc R . .
C22 C 0.2161(17) 1.2066(14) 0.7940(15) 0.230(10) Uani 1 d . . .
H22A H 0.1315 1.2376 0.7971 0.345 Uiso 1 calc R . .
H22B H 0.2704 1.2585 0.7642 0.345 Uiso 1 calc R . .
H22C H 0.2628 1.1948 0.8645 0.345 Uiso 1 calc R . .

loop_
_atom_site_aniso_label
_atom_site_aniso_U_11
_atom_site_aniso_U_22
_atom_site_aniso_U_33
_atom_site_aniso_U_23
_atom_site_aniso_U_13
_atom_site_aniso_U_12
Pt 0.04124(12) 0.04308(11) 0.03677(11) 0.00147(6) 0.00989(7) -0.00050(7)
P1 0.0554(7) 0.0498(7) 0.0391(6) 0.0030(5) 0.0141(5) -0.0038(6)
P2 0.0509(7) 0.0668(8) 0.0412(6) -0.0059(6) 0.0151(5) -0.0099(6)
N1 0.046(3) 0.092(4) 0.061(3) -0.005(2) 0.010(2) -0.006(2)
N2 0.056(3) 0.135(6) 0.060(3) -0.008(3) 0.013(2) -0.040(4)
N3 0.089(4) 0.101(4) 0.053(3) -0.008(3) 0.019(3) -0.049(4)
N4 0.073(3) 0.074(3) 0.051(2) 0.001(2) 0.016(2) -0.020(2)
N5 0.042(2) 0.072(3) 0.073(3) 0.013(2) 0.006(2) 0.006(2)
N6 0.041(3) 0.108(4) 0.075(3) 0.003(3) 0.007(2) -0.008(3)
N7 0.055(3) 0.083(4) 0.088(4) -0.001(3) 0.007(3) -0.018(3)
N8 0.050(3) 0.059(3) 0.064(3) 0.002(2) 0.005(2) -0.008(2)
C1 0.064(3) 0.057(3) 0.056(3) 0.013(2) 0.016(2) 0.002(2)
C2 0.121(7) 0.110(7) 0.148(8) 0.053(6) 0.048(6) 0.060(6)
C3 0.087(4) 0.064(3) 0.060(3) 0.004(3) 0.035(3) 0.013(3)
C4 0.161(8) 0.078(5) 0.106(6) 0.001(4) 0.065(6) 0.038(5)
C5 0.087(4) 0.102(5) 0.044(3) 0.004(3) 0.007(3) -0.043(4)
C6 0.114(6) 0.137(7) 0.047(3) -0.004(3) 0.008(3) -0.047(5)
C7 0.061(3) 0.083(4) 0.050(3) -0.004(3) 0.022(2) -0.018(3)
C8 0.093(5) 0.138(6) 0.059(4) -0.018(4) 0.044(3) -0.037(4)
C9 0.057(4) 0.176(9) 0.044(3) 0.000(4) 0.005(3) -0.018(4)
C10 0.077(6) 0.234(14) 0.142(9) 0.104(9) 0.006(5) 0.025(7)
C11 0.126(7) 0.074(4) 0.090(5) -0.028(4) 0.064(5) -0.015(4)
C12 0.178(11) 0.113(7) 0.147(8) 0.031(6) 0.092(8) 0.072(7)
C13 0.054(3) 0.061(3) 0.037(2) -0.002(2) 0.014(2) -0.012(2)
C14 0.062(4) 0.106(6) 0.091(5) -0.008(4) 0.011(3) 0.014(4)
C15 0.063(4) 0.117(6) 0.105(5) 0.028(5) 0.013(4) 0.002(4)
C16 0.101(7) 0.167(10) 0.130(8) 0.046(7) 0.027(6) 0.041(7)
C17 0.140(10) 0.156(11) 0.188(12) 0.069(9) -0.001(9) 0.001(8)
C18 0.051(3) 0.055(3) 0.035(2) 0.0035(19) 0.0111(19) -0.001(2)
C19 0.080(4) 0.058(3) 0.094(5) -0.001(3) 0.020(4) 0.003(3)
C20 0.159(10) 0.146(9) 0.148(9) 0.059(8) 0.035(7) 0.073(8)
C21 0.41(3) 0.163(15) 0.192(16) 0.037(12) 0.027(18) 0.16(2)
C22 0.22(2) 0.192(19) 0.32(3) 0.08(2) 0.11(2) 0.069(17)

loop_
_atom_type_symbol
_atom_type_description
_atom_type_scat_dispersion_real
_atom_type_scat_dispersion_imag
_atom_type_scat_source
C C 0.0033 0.0016 'International Tables Vol C Tables 4.2.6.8 and 6.1.1.4'
H H 0.0000 0.0000 'International Tables Vol C Tables 4.2.6.8 and 6.1.1.4'
N N 0.0061 0.0033 'International Tables Vol C Tables 4.2.6.8 and 6.1.1.4'
P P 0.1023 0.0942 'International Tables Vol C Tables 4.2.6.8 and 6.1.1.4'
Pt Pt -1.7033 8.3905 'International Tables Vol C Tables 4.2.6.8 and 6.1.1.4'

loop_
_geom_angle_atom_site_label_1
_geom_angle_atom_site_label_2
_geom_angle_atom_site_label_3
_geom_angle
_geom_angle_site_symmetry_1
_geom_angle_site_symmetry_3
_geom_angle_publ_flag
C18 Pt C13 178.82(16) . . ?
C18 Pt P2 90.82(12) . . ?
C13 Pt P2 88.02(13) . . ?
C18 Pt P1 91.84(12) . . ?
C13 Pt P1 89.25(12) . . ?
P2 Pt P1 167.88(5) . . ?
C3 P1 C1 102.3(3) . . ?
C3 P1 C5 104.3(3) . . ?
C1 P1 C5 106.9(3) . . ?
C3 P1 Pt 117.7(2) . . ?
C1 P1 Pt 108.84(18) . . ?
C5 P1 Pt 115.53(19) . . ?
C9 P2 C7 104.7(3) . . ?
C9 P2 C11 104.3(4) . . ?
C7 P2 C11 105.6(3) . . ?
C9 P2 Pt 116.0(2) . . ?
C7 P2 Pt 116.95(17) . . ?
C11 P2 Pt 108.1(2) . . ?
N2 N1 C13 109.7(6) . . ?
N2 N1 C14 120.8(6) . . ?
C13 N1 C14 129.4(5) . . ?
N3 N2 N1 106.5(5) . . ?
N2 N3 N4 111.0(5) . . ?
C13 N4 N3 106.2(5) . . ?
C18 N5 N6 107.4(5) . . ?
N7 N6 N5 110.8(5) . . ?
N6 N7 N8 105.6(5) . . ?
C18 N8 N7 110.7(5) . . ?
C18 N8 C19 129.6(5) . . ?
N7 N8 C19 119.6(5) . . ?
C2 C1 P1 113.2(5) . . ?
C4 C3 P1 114.2(5) . . ?
C6 C5 P1 115.3(4) . . ?
C8 C7 P2 115.1(4) . . ?
C10 C9 P2 113.1(6) . . ?
C12 C11 P2 112.2(6) . . ?
N4 C13 N1 106.6(5) . . ?
N4 C13 Pt 126.8(4) . . ?
N1 C13 Pt 126.5(4) . . ?
N1 C14 C15 114.7(6) . . ?
C14 C15 C16 111.1(8) . . ?
C17 C16 C15 116.0(10) . . ?
N8 C18 N5 105.6(4) . . ?
N8 C18 Pt 126.5(4) . . ?
N5 C18 Pt 127.9(4) . . ?
C20 C19 N8 112.0(6) . . ?
C19 C20 C21 110.2(11) . . ?
C22 C21 C20 117(2) . . ?

loop_
_geom_bond_atom_site_label_1
_geom_bond_atom_site_label_2
_geom_bond_distance
_geom_bond_site_symmetry_2
_geom_bond_publ_flag
Pt C18 2.033(5) . ?
Pt C13 2.056(5) . ?
Pt P2 2.3025(13) . ?
Pt P1 2.3065(12) . ?
P1 C3 1.815(6) . ?
P1 C1 1.816(5) . ?
P1 C5 1.818(6) . ?
P2 C9 1.812(7) . ?
P2 C7 1.820(5) . ?
P2 C11 1.827(7) . ?
N1 N2 1.345(8) . ?
N1 C13 1.356(7) . ?
N1 C14 1.463(9) . ?
N2 N3 1.275(9) . ?
N3 N4 1.379(8) . ?
N4 C13 1.327(7) . ?
N5 C18 1.338(7) . ?
N5 N6 1.362(7) . ?
N6 N7 1.280(8) . ?
N7 N8 1.360(7) . ?
N8 C18 1.334(7) . ?
N8 C19 1.487(8) . ?
C1 C2 1.528(9) . ?
C3 C4 1.511(9) . ?
C5 C6 1.546(8) . ?
C7 C8 1.537(7) . ?
C9 C10 1.508(14) . ?
C11 C12 1.546(13) . ?
C14 C15 1.494(9) . ?
C15 C16 1.545(13) . ?
C16 C17 1.463(13) . ?
C19 C20 1.427(11) . ?
C20 C21 1.597(18) . ?
C21 C22 1.18(2) . ?
